data_7104538
loop_
_publ_author_name
'Wenzel, Marco'
'Jameson, Geoffrey B'
'Ferguson, Lauren A'
'Knapp, Quintin W'
'Forgan, Ross S'
'White, Fraser J'
'Parsons, Simon'
'Tasker, Peter A'
'Plieger, Paul G'

_publ_section_title
;
 Anion-induced contraction of helical receptors.
;
_journal_issue 24
_journal_name_full 'Chemical communications (Cambridge, England)'
_journal_page_first 3606
_journal_page_last 3608
_journal_paper_doi 10.1039/b902772f
_journal_volume 34
_journal_year 2009
_chemical_formula_sum 'C68 H106 B4 Cu2 F16 N10 O8'
_chemical_formula_weight 1665.95
_chemical_name_systematic
;
?
;
_space_group_IT_number 2
_symmetry_cell_setting triclinic
_symmetry_space_group_name_Hall '-P 1'
_symmetry_space_group_name_H-M 'P -1'
_atom_sites_solution_hydrogens geom
_atom_sites_solution_primary direct
_atom_sites_solution_secondary difmap
_audit_creation_method SHELXL-97
_cell_angle_alpha 87.723(5)
_cell_angle_beta 75.455(3)
_cell_angle_gamma 79.962(3)
_cell_formula_units_Z 2
_cell_length_a 10.6568(12)
_cell_length_b 19.259(3)
_cell_length_c 20.910(3)
_cell_measurement_reflns_used 4541
_cell_measurement_temperature 173(2)
_cell_measurement_theta_max 22.53
_cell_measurement_theta_min 2.43
_cell_volume 4090.4(9)
_computing_cell_refinement 'Bruker SMART'
_computing_data_collection 'Bruker SMART'
_computing_data_reduction 'Bruker SAINT'
_computing_molecular_graphics 'Bruker SHELXTL'
_computing_publication_material 'Bruker SHELXTL'
_computing_structure_refinement 'Bruker SHELXTL'
_computing_structure_solution 'Bruker SHELXTL'
_diffrn_ambient_temperature 173(2)
_diffrn_measured_fraction_theta_full 0.974
_diffrn_measured_fraction_theta_max 0.974
_diffrn_radiation_monochromator graphite
_diffrn_radiation_source 'fine-focus sealed tube'
_diffrn_radiation_type MoK\a
_diffrn_radiation_wavelength 0.71073
_diffrn_reflns_av_R_equivalents 0.0843
_diffrn_reflns_av_sigmaI/netI 0.1248
_diffrn_reflns_limit_h_max 7
_diffrn_reflns_limit_h_min -11
_diffrn_reflns_limit_k_max 21
_diffrn_reflns_limit_k_min -21
_diffrn_reflns_limit_l_max 23
_diffrn_reflns_limit_l_min -23
_diffrn_reflns_number 22739
_diffrn_reflns_theta_full 23.26
_diffrn_reflns_theta_max 23.26
_diffrn_reflns_theta_min 2.81
_exptl_absorpt_coefficient_mu 0.612
_exptl_absorpt_correction_type multi-scan
_exptl_absorpt_process_details SADABS-2004/1
_exptl_crystal_colour brown
_exptl_crystal_density_diffrn 1.353
_exptl_crystal_density_meas 0
_exptl_crystal_density_method 'not measured'
_exptl_crystal_description block
_exptl_crystal_F_000 1740
_exptl_crystal_size_max 0.70
_exptl_crystal_size_mid 0.34
_exptl_crystal_size_min 0.12
_refine_diff_density_max 1.033
_refine_diff_density_min -0.734
_refine_diff_density_rms 0.124
_refine_ls_extinction_method none
_refine_ls_goodness_of_fit_ref 0.919
_refine_ls_hydrogen_treatment constr
_refine_ls_matrix_type full
_refine_ls_number_parameters 1094
_refine_ls_number_reflns 11456
_refine_ls_number_restraints 1892
_refine_ls_restrained_S_all 0.903
_refine_ls_R_factor_all 0.1769
_refine_ls_R_factor_gt 0.1034
_refine_ls_shift/su_max 0.080
_refine_ls_shift/su_mean 0.004
_refine_ls_structure_factor_coef Fsqd
_refine_ls_weighting_details 'calc w=1/[\s^2^(Fo^2^)+(0.1500P)^2^+20.0000P] where P=(Fo^2^+2Fc^2^)/3'
_refine_ls_weighting_scheme calc
_refine_ls_wR_factor_gt 0.2433
_refine_ls_wR_factor_ref 0.2949
_reflns_number_gt 5966
_reflns_number_total 11456
_reflns_threshold_expression >2sigma(I)
_cod_data_source_file b902772f.txt
_cod_data_source_block lfb_gj
_cod_depositor_comments
;
The following automatic conversions were performed:
'_exptl_absorpt_correction_type' value 'Multiscan' changed to 'multi-scan'
according to '/home/saulius/struct/CIF-dictionaries/cif_core.dic'
dictionary named 'cif_core.dic' version 2.4.1 from 2010-06-29.

Automatic conversion script
Id: cif_fix_enum 1527 2010-12-29 10:47:43Z saulius 
;
_cod_original_sg_symbol_Hall '-P 2ybc'
_cod_original_sg_symbol_H-M P-1
_cod_database_code 7104538

loop_
_symmetry_equiv_pos_as_xyz
'x, y, z'
'-x, -y, -z'

loop_
_atom_site_label
_atom_site_type_symbol
_atom_site_fract_x
_atom_site_fract_y
_atom_site_fract_z
_atom_site_U_iso_or_equiv
_atom_site_adp_type
_atom_site_occupancy
_atom_site_symmetry_multiplicity
_atom_site_calc_flag
_atom_site_refinement_flags
_atom_site_disorder_assembly
_atom_site_disorder_group
Cu2 Cu 0.97398(14) 0.20080(8) 0.73276(8) 0.0490(4) Uani 1 1 d . . .
Cu1 Cu 0.31200(14) 0.29630(8) 0.73993(8) 0.0522(5) Uani 1 1 d . . .
O1 O 0.3650(8) 0.3752(4) 0.6922(4) 0.053(2) Uani 1 1 d U . .
C1 C 0.3694(12) 0.4381(6) 0.7158(6) 0.050(2) Uani 1 1 d U . .
C2 C 0.3116(13) 0.4574(6) 0.7835(7) 0.0550(19) Uani 1 1 d U . .
C21 C 0.2460(13) 0.4157(7) 0.8333(7) 0.058(2) Uani 1 1 d U . .
H21A H 0.2055 0.4350 0.8750 0.070 Uiso 1 1 calc R . .
N2 N 0.2414(11) 0.3498(6) 0.8214(5) 0.060(2) Uani 1 1 d DU . .
O23 O 0.1676(9) 0.3207(5) 0.8762(5) 0.076(3) Uani 1 1 d DU . .
H23A H 0.1614 0.2804 0.8675 0.091 Uiso 1 1 calc R . .
C3 C 0.3292(14) 0.5267(7) 0.8030(7) 0.062(2) Uani 1 1 d U . .
H3A H 0.2932 0.5403 0.8468 0.075 Uiso 1 1 calc R . .
C4 C 0.3918(14) 0.5709(7) 0.7634(7) 0.066(2) Uani 1 1 d DU . .
C41 C 0.4157(13) 0.6423(6) 0.7911(7) 0.075(3) Uani 1 1 d DU . .
C42 C 0.2833(14) 0.6785(8) 0.8304(9) 0.114(6) Uani 1 1 d DU . .
H42A H 0.2246 0.6893 0.8019 0.171 Uiso 1 1 calc R . .
H42B H 0.2930 0.7212 0.8493 0.171 Uiso 1 1 calc R . .
H42C H 0.2480 0.6478 0.8651 0.171 Uiso 1 1 calc R . .
C43 C 0.5102(18) 0.6255(10) 0.8359(8) 0.120(6) Uani 1 1 d DU . .
H43A H 0.5249 0.6686 0.8519 0.179 Uiso 1 1 calc R . .
H43B H 0.5923 0.5995 0.8113 0.179 Uiso 1 1 calc R . .
H43C H 0.4727 0.5977 0.8726 0.179 Uiso 1 1 calc R . .
C44 C 0.4768(16) 0.6895(7) 0.7359(7) 0.100(5) Uani 1 1 d DU . .
H44A H 0.4180 0.7030 0.7078 0.150 Uiso 1 1 calc R . .
H44B H 0.5588 0.6643 0.7104 0.150 Uiso 1 1 calc R . .
H44C H 0.4920 0.7310 0.7548 0.150 Uiso 1 1 calc R . .
C5 C 0.4531(13) 0.5488(7) 0.6985(7) 0.059(2) Uani 1 1 d U . .
H5A H 0.5034 0.5777 0.6701 0.071 Uiso 1 1 calc R . .
C6 C 0.4396(13) 0.4832(6) 0.6753(6) 0.0538(19) Uani 1 1 d U . .
C61 C 0.5095(14) 0.4603(7) 0.6054(6) 0.058(2) Uani 1 1 d U . .
H61A H 0.5478 0.4989 0.5817 0.070 Uiso 1 1 calc R . .
H61B H 0.4466 0.4482 0.5831 0.070 Uiso 1 1 calc R . .
N3 N 0.6175(11) 0.3967(5) 0.6048(5) 0.063(2) Uani 1 1 d DU . .
H3B H 0.5786 0.3634 0.6305 0.076 Uiso 1 1 calc R . .
C31 C 0.7217(15) 0.4126(9) 0.6356(8) 0.085(5) Uani 1 1 d DU . .
H31A H 0.6820 0.4303 0.6796 0.128 Uiso 1 1 calc R . .
H31B H 0.7666 0.4473 0.6097 0.128 Uiso 1 1 calc R . .
H31C H 0.7835 0.3703 0.6373 0.128 Uiso 1 1 calc R . .
C63 C 0.6702(16) 0.3652(7) 0.5353(7) 0.083(3) Uani 1 1 d DU . .
H63A H 0.5960 0.3547 0.5207 0.100 Uiso 1 1 calc R . .
H63B H 0.7058 0.4013 0.5063 0.100 Uiso 1 1 calc R . .
C64 C 0.7671(16) 0.3038(7) 0.5259(7) 0.100(3) Uani 1 1 d DU . .
H64A H 0.7488 0.2735 0.5641 0.120 Uiso 1 1 calc R . .
H64B H 0.8524 0.3170 0.5224 0.120 Uiso 1 1 calc R . .
C65 C 0.772(2) 0.2636(8) 0.4647(7) 0.108(3) Uani 1 1 d DU . .
H65A H 0.7470 0.2967 0.4320 0.130 Uiso 1 1 calc R . .
H65B H 0.8616 0.2404 0.4464 0.130 Uiso 1 1 calc R . .
O1A O 0.9588(8) 0.1186(4) 0.6882(4) 0.048(2) Uani 1 1 d U . .
C1A C 0.9320(14) 0.0590(7) 0.7151(7) 0.061(2) Uani 1 1 d U . .
C2A C 0.9292(14) 0.0410(7) 0.7788(7) 0.061(2) Uani 1 1 d U . .
C21A C 0.9527(13) 0.0873(7) 0.8272(7) 0.056(2) Uani 1 1 d U . .
H21B H 0.9579 0.0687 0.8683 0.067 Uiso 1 1 calc R . .
N2A N 0.9659(10) 0.1498(6) 0.8164(5) 0.054(2) Uani 1 1 d DU . .
O23A O 0.9866(9) 0.1856(5) 0.8679(4) 0.065(2) Uani 1 1 d DU . .
H23B H 1.0006 0.2251 0.8556 0.077 Uiso 1 1 calc R . .
C3A C 0.8968(14) -0.0256(7) 0.8061(8) 0.068(2) Uani 1 1 d U . .
H3AA H 0.8948 -0.0363 0.8501 0.081 Uiso 1 1 calc R . .
C4A C 0.8684(15) -0.0736(7) 0.7656(8) 0.074(2) Uani 1 1 d DU . .
C41A C 0.8486(14) -0.1495(7) 0.7922(7) 0.083(3) Uani 1 1 d DU . .
C42A C 0.946(2) -0.2023(11) 0.7467(11) 0.190(10) Uani 1 1 d DU . .
H42D H 1.0318 -0.1903 0.7394 0.285 Uiso 1 1 calc R . .
H42E H 0.9220 -0.2021 0.7053 0.285 Uiso 1 1 calc R . .
H42F H 0.9454 -0.2483 0.7660 0.285 Uiso 1 1 calc R . .
C43A C 0.7098(18) -0.1514(13) 0.7945(12) 0.179(9) Uani 1 1 d DU . .
H43D H 0.6538 -0.1224 0.8303 0.268 Uiso 1 1 calc R . .
H43E H 0.6940 -0.1991 0.8011 0.268 Uiso 1 1 calc R . .
H43F H 0.6912 -0.1340 0.7536 0.268 Uiso 1 1 calc R . .
C44A C 0.873(2) -0.1581(11) 0.8611(9) 0.147(7) Uani 1 1 d DU . .
H44D H 0.9660 -0.1703 0.8574 0.220 Uiso 1 1 calc R . .
H44E H 0.8296 -0.1949 0.8840 0.220 Uiso 1 1 calc R . .
H44F H 0.8394 -0.1147 0.8852 0.220 Uiso 1 1 calc R . .
C5A C 0.8685(14) -0.0561(7) 0.7014(8) 0.069(2) Uani 1 1 d U . .
H5AA H 0.8478 -0.0878 0.6749 0.083 Uiso 1 1 calc R . .
C6A C 0.8992(14) 0.0092(7) 0.6748(7) 0.064(2) Uani 1 1 d U . .
C61A C 0.8947(15) 0.0300(7) 0.6078(7) 0.069(2) Uani 1 1 d U . .
H61C H 0.8821 -0.0099 0.5845 0.083 Uiso 1 1 calc R . .
H61D H 0.9780 0.0434 0.5848 0.083 Uiso 1 1 calc R . .
N3A N 0.7877(12) 0.0893(6) 0.6070(6) 0.076(2) Uani 1 1 d DU . .
H3AB H 0.7956 0.1239 0.6334 0.091 Uiso 1 1 calc R . .
C31A C 0.6584(15) 0.0682(10) 0.6344(9) 0.101(5) Uani 1 1 d DU . .
H31D H 0.6538 0.0505 0.6784 0.152 Uiso 1 1 calc R . .
H31E H 0.6471 0.0320 0.6071 0.152 Uiso 1 1 calc R . .
H31F H 0.5902 0.1083 0.6356 0.152 Uiso 1 1 calc R . .
C63A C 0.7963(17) 0.1199(8) 0.5376(8) 0.091(3) Uani 1 1 d DU . .
H63C H 0.8769 0.1393 0.5230 0.109 Uiso 1 1 calc R . .
H63D H 0.8002 0.0823 0.5073 0.109 Uiso 1 1 calc R . .
C64A C 0.6843(17) 0.1752(8) 0.5349(8) 0.106(3) Uani 1 1 d DU . .
H64C H 0.6062 0.1534 0.5431 0.127 Uiso 1 1 calc R . .
H64D H 0.6718 0.2079 0.5709 0.127 Uiso 1 1 calc R . .
C65A C 0.6919(19) 0.2145(8) 0.4758(8) 0.114(3) Uani 1 1 d DU . .
H65C H 0.7209 0.1816 0.4390 0.137 Uiso 1 1 calc R . .
H65D H 0.6038 0.2381 0.4756 0.137 Uiso 1 1 calc R . .
O1B O 0.9695(9) 0.2853(5) 0.7769(4) 0.065(3) Uani 1 1 d U . .
C1B C 0.9778(13) 0.3502(7) 0.7501(8) 0.061(2) Uani 1 1 d U . .
C2B C 1.0214(12) 0.3605(6) 0.6831(7) 0.0555(19) Uani 1 1 d U . .
C21B C 1.0546(12) 0.3046(6) 0.6352(7) 0.055(2) Uani 1 1 d U . .
H21C H 1.0937 0.3152 0.5918 0.066 Uiso 1 1 calc R . .
N2B N 1.0348(10) 0.2422(5) 0.6475(5) 0.053(2) Uani 1 1 d DU . .
O23B O 1.0721(11) 0.1978(5) 0.5912(4) 0.074(3) Uani 1 1 d DU . .
H23C H 1.0610 0.1576 0.6026 0.089 Uiso 1 1 calc R . .
C3B C 1.0327(12) 0.4292(6) 0.6557(8) 0.062(2) Uani 1 1 d U . .
H3BA H 1.0644 0.4353 0.6105 0.075 Uiso 1 1 calc R . .
C4B C 0.9926(13) 0.4889(6) 0.7010(8) 0.067(2) Uani 1 1 d DU . .
C41B C 0.9983(12) 0.5638(6) 0.6732(7) 0.071(3) Uani 1 1 d DU . .
C42B C 1.0762(17) 0.6003(9) 0.7101(9) 0.114(6) Uani 1 1 d DU . .
H42G H 1.1645 0.5749 0.7025 0.170 Uiso 1 1 calc R . .
H42H H 1.0350 0.6012 0.7565 0.170 Uiso 1 1 calc R . .
H42I H 1.0780 0.6477 0.6943 0.170 Uiso 1 1 calc R . .
C43B C 1.0588(16) 0.5659(9) 0.5985(7) 0.109(5) Uani 1 1 d DU . .
H43G H 1.1479 0.5413 0.5887 0.164 Uiso 1 1 calc R . .
H43H H 1.0578 0.6141 0.5845 0.164 Uiso 1 1 calc R . .
H43I H 1.0086 0.5438 0.5757 0.164 Uiso 1 1 calc R . .
C44B C 0.8575(13) 0.6057(9) 0.6853(9) 0.098(5) Uani 1 1 d DU . .
H44G H 0.8604 0.6525 0.6682 0.147 Uiso 1 1 calc R . .
H44H H 0.8172 0.6080 0.7319 0.147 Uiso 1 1 calc R . .
H44I H 0.8070 0.5826 0.6634 0.147 Uiso 1 1 calc R . .
C5B C 0.9437(14) 0.4766(7) 0.7640(8) 0.067(2) Uani 1 1 d U . .
H5BA H 0.9156 0.5156 0.7921 0.080 Uiso 1 1 calc R . .
C6B C 0.9294(14) 0.4078(7) 0.7940(8) 0.070(2) Uani 1 1 d U . .
C61B C 0.8711(16) 0.3993(8) 0.8590(8) 0.080(2) Uani 1 1 d U . .
H61E H 0.8535 0.4443 0.8817 0.096 Uiso 1 1 calc R . .
H61F H 0.9305 0.3667 0.8788 0.096 Uiso 1 1 calc R . .
N3B N 0.7398(13) 0.3706(7) 0.8678(7) 0.094(3) Uani 1 1 d DU . .
H3BB H 0.7602 0.3347 0.8380 0.113 Uiso 1 1 calc R . .
C31B C 0.6408(17) 0.4235(10) 0.8441(9) 0.107(6) Uani 1 1 d DU . .
H31G H 0.5621 0.4042 0.8480 0.161 Uiso 1 1 calc R . .
H31H H 0.6762 0.4347 0.7987 0.161 Uiso 1 1 calc R . .
H31I H 0.6206 0.4656 0.8705 0.161 Uiso 1 1 calc R . .
C63B C 0.6935(17) 0.3360(10) 0.9339(9) 0.105(3) Uani 1 1 d DU . .
H63E H 0.7640 0.2995 0.9408 0.126 Uiso 1 1 calc R . .
H63F H 0.6760 0.3710 0.9685 0.126 Uiso 1 1 calc R . .
C64B C 0.5750(17) 0.3045(10) 0.9403(8) 0.115(3) Uani 1 1 d DU . .
H64E H 0.5862 0.2742 0.9026 0.137 Uiso 1 1 calc R . .
H64F H 0.4998 0.3413 0.9415 0.137 Uiso 1 1 calc R . .
C65B C 0.5516(17) 0.2620(10) 1.0029(8) 0.120(3) Uani 1 1 d DU . .
H65E H 0.6093 0.2167 0.9961 0.144 Uiso 1 1 calc R . .
H65F H 0.5706 0.2866 1.0380 0.144 Uiso 1 1 calc R . .
O1C O 0.2854(9) 0.2137(4) 0.7899(5) 0.062(2) Uani 1 1 d U . .
C1C C 0.2913(14) 0.1492(8) 0.7716(8) 0.070(2) Uani 1 1 d U . .
C2C C 0.3033(13) 0.1316(7) 0.7052(8) 0.066(2) Uani 1 1 d U . .
C21C C 0.3247(12) 0.1801(7) 0.6517(8) 0.063(2) Uani 1 1 d U . .
H21D H 0.3326 0.1635 0.6095 0.076 Uiso 1 1 calc R . .
N2C N 0.3339(10) 0.2453(5) 0.6575(6) 0.057(2) Uani 1 1 d DU . .
O23C O 0.3598(11) 0.2791(5) 0.5995(5) 0.080(3) Uani 1 1 d DU . .
H23D H 0.3629 0.3204 0.6060 0.096 Uiso 1 1 calc R . .
C3C C 0.3132(13) 0.0580(7) 0.6918(9) 0.074(2) Uani 1 1 d U . .
H3CA H 0.3269 0.0434 0.6483 0.088 Uiso 1 1 calc R . .
C4C C 0.3028(14) 0.0075(7) 0.7425(9) 0.079(2) Uani 1 1 d DU . .
C41C C 0.3151(13) -0.0724(7) 0.7230(8) 0.087(3) Uani 1 1 d DU . .
C42C C 0.2391(17) -0.0804(9) 0.6742(8) 0.113(6) Uani 1 1 d DU . .
H42J H 0.2778 -0.1227 0.6489 0.170 Uiso 1 1 calc R . .
H42K H 0.2405 -0.0405 0.6451 0.170 Uiso 1 1 calc R . .
H42L H 0.1499 -0.0831 0.6968 0.170 Uiso 1 1 calc R . .
C43C C 0.2636(19) -0.1144(9) 0.7846(8) 0.127(6) Uani 1 1 d DU . .
H43J H 0.2801 -0.1637 0.7736 0.191 Uiso 1 1 calc R . .
H43K H 0.1708 -0.0989 0.8010 0.191 Uiso 1 1 calc R . .
H43L H 0.3078 -0.1072 0.8179 0.191 Uiso 1 1 calc R . .
C44C C 0.4635(13) -0.0996(9) 0.6954(9) 0.112(6) Uani 1 1 d DU . .
H44J H 0.4752 -0.1384 0.6658 0.168 Uiso 1 1 calc R . .
H44K H 0.5028 -0.1151 0.7312 0.168 Uiso 1 1 calc R . .
H44L H 0.5048 -0.0623 0.6721 0.168 Uiso 1 1 calc R . .
C5C C 0.2929(14) 0.0267(8) 0.8040(9) 0.080(2) Uani 1 1 d U . .
H5CA H 0.2903 -0.0069 0.8372 0.096 Uiso 1 1 calc R . .
C6C C 0.2868(15) 0.0942(8) 0.8183(9) 0.081(2) Uani 1 1 d U . .
C61C C 0.2961(16) 0.1131(9) 0.8882(9) 0.091(3) Uani 1 1 d U . .
H61G H 0.2336 0.1553 0.9043 0.110 Uiso 1 1 calc R . .
H61H H 0.2751 0.0749 0.9185 0.110 Uiso 1 1 calc R . .
N3C N 0.4338(14) 0.1250(7) 0.8844(7) 0.100(3) Uani 1 1 d DU . .
H3CB H 0.4505 0.1598 0.8543 0.120 Uiso 1 1 calc R . .
C31C C 0.5373(16) 0.0630(9) 0.8619(10) 0.103(5) Uani 1 1 d DU . .
H31J H 0.5315 0.0472 0.8199 0.154 Uiso 1 1 calc R . .
H31K H 0.5255 0.0258 0.8936 0.154 Uiso 1 1 calc R . .
H31L H 0.6222 0.0758 0.8575 0.154 Uiso 1 1 calc R . .
C63C C 0.440(2) 0.1519(9) 0.9494(9) 0.112(3) Uani 1 1 d DU . .
H63G H 0.4092 0.1181 0.9828 0.134 Uiso 1 1 calc R . .
H63H H 0.5318 0.1514 0.9478 0.134 Uiso 1 1 calc R . .
C64C C 0.3693(17) 0.2204(9) 0.9722(9) 0.119(3) Uani 1 1 d DU . .
H64G H 0.2776 0.2167 0.9909 0.143 Uiso 1 1 calc R . .
H64H H 0.3730 0.2516 0.9344 0.143 Uiso 1 1 calc R . .
C65C C 0.4174(17) 0.2520(10) 1.0210(8) 0.122(3) Uani 1 1 d DU . .
H65G H 0.3625 0.2976 1.0331 0.147 Uiso 1 1 calc R . .
H65H H 0.4052 0.2228 1.0603 0.147 Uiso 1 1 calc R . .
B1 B 0.2775(14) 0.3986(7) 0.4797(7) 0.067(4) Uani 1 1 d DU . .
F11 F 0.2325(12) 0.4628(5) 0.4588(6) 0.141(4) Uani 1 1 d DU . .
F12 F 0.3823(12) 0.3674(6) 0.4348(6) 0.146(5) Uani 1 1 d DU . .
F13 F 0.3051(9) 0.4032(6) 0.5386(5) 0.110(3) Uani 1 1 d DU . .
F14 F 0.1775(10) 0.3592(5) 0.4874(5) 0.113(3) Uani 1 1 d DU . .
B2 B 0.6352(13) 0.2384(7) 0.7472(6) 0.027(2) Uani 0.711(17) 1 d PDU A 1
F21 F 0.7364(10) 0.2537(8) 0.7698(6) 0.107(6) Uani 0.711(17) 1 d PDU A 1
F24 F 0.6207(18) 0.1708(7) 0.7611(11) 0.143(8) Uani 0.711(17) 1 d PDU A 1
F23 F 0.5224(12) 0.2814(7) 0.7761(7) 0.109(6) Uani 0.711(17) 1 d PDU A 1
F22 F 0.662(2) 0.2428(11) 0.6808(5) 0.133(6) Uani 0.711(17) 1 d PDU A 1
B2A B 0.650(3) 0.2472(15) 0.7323(12) 0.027(2) Uani 0.289(17) 1 d PDU A 2
F21A F 0.766(3) 0.2255(14) 0.6878(13) 0.085(11) Uani 0.289(17) 1 d PDU A 2
F22A F 0.554(3) 0.259(2) 0.6994(19) 0.16(2) Uani 0.289(17) 1 d PDU A 2
F23A F 0.652(4) 0.3088(15) 0.7612(17) 0.141(18) Uani 0.289(17) 1 d PDU A 2
F24A F 0.629(4) 0.1961(17) 0.7777(14) 0.099(14) Uani 0.289(17) 1 d PDU A 2
B3 B 0.7271(19) 0.0360(10) 0.9952(9) 0.116(8) Uani 1 1 d DU . .
F32 F 0.7444(14) 0.0887(7) 0.9507(7) 0.171(6) Uani 1 1 d DU . .
F31 F 0.6557(17) 0.0621(8) 1.0554(7) 0.197(7) Uani 1 1 d DU . .
F34 F 0.666(2) -0.0107(10) 0.9758(10) 0.273(11) Uani 1 1 d DU . .
F33 F 0.8468(19) 0.0031(13) 1.0002(13) 0.348(14) Uani 1 1 d DU . .
B4 B 0.322(3) 0.4691(15) 0.9965(14) 0.121(3) Uani 0.25 1 d PDU B 1
F41 F 0.443(3) 0.479(2) 1.000(2) 0.122(4) Uani 0.25 1 d PDU . 1
F42 F 0.333(5) 0.4185(18) 0.9509(19) 0.099(7) Uani 0.25 1 d PDU B 1
F43 F 0.253(3) 0.5295(14) 0.9784(15) 0.068(10) Uani 0.25 1 d PDU B 1
F44 F 0.257(3) 0.448(2) 1.0565(14) 0.096(9) Uani 0.25 1 d PDU B 1
B4A B 0.326(3) 0.4705(15) 0.9921(13) 0.121(3) Uani 0.25 1 d PDU C 2
F44A F 0.311(4) 0.459(2) 1.0565(12) 0.096(9) Uani 0.25 1 d PDU C 2
F41A F 0.413(4) 0.513(2) 0.9694(19) 0.140(17) Uani 0.25 1 d PDU C 2
F42A F 0.347(5) 0.4132(18) 0.957(2) 0.099(7) Uani 0.25 1 d PDU C 2
F43A F 0.201(3) 0.509(2) 0.9841(19) 0.087(13) Uani 0.25 1 d PDU C 2
B5 B 0.406(3) 0.0154(14) 0.5087(13) 0.184(7) Uani 0.50 1 d PDU . .
F51 F 0.275(2) 0.0306(17) 0.5254(17) 0.243(16) Uani 0.50 1 d PDU . .
F52 F 0.458(3) 0.0653(13) 0.5327(13) 0.180(7) Uani 0.50 1 d PDU . .
F53 F 0.444(3) -0.0476(12) 0.5328(14) 0.188(7) Uani 0.50 1 d PDU . .
F54 F 0.456(3) 0.0157(16) 0.4419(10) 0.184(7) Uani 0.50 1 d PDU . .
N100 N 0.867(3) 0.8687(18) 0.5579(17) 0.240(13) Uani 1 1 d DU . .
C100 C 0.772(3) 0.8436(19) 0.5555(17) 0.189(12) Uani 1 1 d DU . .
C101 C 0.680(2) 0.7995(13) 0.5470(12) 0.146(8) Uani 1 1 d DU . .
H10A H 0.6933 0.7560 0.5703 0.219 Uiso 1 1 calc R . .
H10B H 0.6930 0.7899 0.5009 0.219 Uiso 1 1 calc R . .
H10C H 0.5913 0.8237 0.5643 0.219 Uiso 1 1 calc R . .
N200 N 1.013(3) 0.2497(18) 0.0025(11) 0.195(9) Uani 1 1 d DU . .
C200 C 0.972(3) 0.1932(18) 0.0192(16) 0.182(11) Uani 1 1 d DU . .
C201 C 0.907(4) 0.1295(19) 0.0323(16) 0.212(13) Uani 1 1 d DU . .
H20A H 0.9625 0.0925 0.0494 0.318 Uiso 1 1 calc R . .
H20B H 0.8935 0.1140 -0.0082 0.318 Uiso 1 1 calc R . .
H20C H 0.8241 0.1410 0.0639 0.318 Uiso 1 1 calc R . .

loop_
_atom_site_aniso_label
_atom_site_aniso_U_11
_atom_site_aniso_U_22
_atom_site_aniso_U_33
_atom_site_aniso_U_23
_atom_site_aniso_U_13
_atom_site_aniso_U_12
Cu2 0.0466(9) 0.0406(8) 0.0582(10) -0.0066(8) -0.0141(8) 0.0002(6)
Cu1 0.0476(9) 0.0410(8) 0.0680(11) 0.0015(8) -0.0203(8) 0.0007(7)
O1 0.053(5) 0.044(5) 0.067(5) 0.007(4) -0.027(4) -0.006(4)
C1 0.058(4) 0.036(4) 0.059(4) -0.002(3) -0.026(3) -0.001(3)
C2 0.063(4) 0.042(3) 0.060(4) 0.002(3) -0.024(3) 0.002(3)
C21 0.062(4) 0.052(4) 0.058(4) 0.003(4) -0.019(4) 0.000(4)
N2 0.063(5) 0.054(4) 0.060(5) 0.011(4) -0.014(4) -0.002(4)
O23 0.075(7) 0.074(6) 0.066(6) 0.012(5) -0.003(5) -0.007(5)
C3 0.071(4) 0.047(4) 0.068(4) -0.003(4) -0.022(4) 0.002(4)
C4 0.075(4) 0.045(4) 0.075(4) -0.004(3) -0.021(4) -0.003(3)
C41 0.086(6) 0.050(5) 0.085(5) -0.009(5) -0.017(5) -0.002(5)
C42 0.114(10) 0.063(9) 0.147(13) -0.048(9) 0.011(9) -0.018(8)
C43 0.148(13) 0.100(12) 0.121(12) -0.033(9) -0.055(10) -0.012(10)
C44 0.120(11) 0.063(8) 0.122(11) -0.012(8) -0.026(9) -0.027(8)
C5 0.069(4) 0.040(4) 0.070(4) 0.001(3) -0.025(4) -0.005(4)
C6 0.063(4) 0.039(3) 0.063(4) 0.003(3) -0.027(3) -0.004(3)
C61 0.072(4) 0.044(4) 0.062(4) 0.007(4) -0.029(4) -0.006(4)
N3 0.082(4) 0.049(4) 0.059(4) 0.009(3) -0.022(4) -0.007(4)
C31 0.071(9) 0.085(10) 0.102(11) -0.008(8) -0.040(8) 0.013(7)
C63 0.104(5) 0.066(4) 0.068(4) 0.010(4) -0.010(4) -0.006(4)
C64 0.121(5) 0.085(5) 0.080(5) 0.001(4) -0.006(5) -0.011(4)
C65 0.132(6) 0.096(5) 0.086(5) -0.008(5) -0.006(5) -0.020(5)
O1A 0.057(5) 0.041(4) 0.040(5) -0.001(4) 0.001(4) -0.009(4)
C1A 0.065(4) 0.051(4) 0.065(4) -0.003(4) -0.014(4) -0.004(4)
C2A 0.064(4) 0.051(4) 0.062(4) -0.004(3) -0.011(3) -0.002(3)
C21A 0.059(4) 0.053(4) 0.052(4) -0.005(4) -0.009(4) -0.003(4)
N2A 0.057(5) 0.053(4) 0.049(5) -0.013(4) -0.010(4) 0.000(4)
O23A 0.075(6) 0.065(6) 0.051(5) -0.002(4) -0.013(4) -0.009(5)
C3A 0.070(4) 0.055(4) 0.073(4) 0.001(4) -0.012(4) -0.004(4)
C4A 0.075(4) 0.057(4) 0.084(4) 0.001(4) -0.011(4) -0.009(4)
C41A 0.086(6) 0.059(5) 0.095(6) 0.007(5) -0.011(5) -0.010(5)
C42A 0.216(16) 0.101(11) 0.218(16) -0.018(13) 0.007(14) -0.016(12)
C43A 0.155(12) 0.167(16) 0.238(19) 0.082(15) -0.068(12) -0.080(12)
C44A 0.196(17) 0.103(13) 0.163(12) 0.050(10) -0.076(12) -0.048(12)
C5A 0.072(4) 0.053(4) 0.078(4) -0.004(4) -0.010(4) -0.010(4)
C6A 0.070(4) 0.050(4) 0.071(4) -0.008(3) -0.014(4) -0.010(3)
C61A 0.079(4) 0.053(4) 0.073(4) -0.012(4) -0.014(4) -0.014(4)
N3A 0.092(5) 0.061(4) 0.076(4) -0.015(4) -0.019(4) -0.014(4)
C31A 0.067(9) 0.124(13) 0.118(12) 0.007(10) -0.031(8) -0.021(9)
C63A 0.112(5) 0.077(5) 0.082(5) -0.015(4) -0.021(5) -0.011(4)
C64A 0.128(6) 0.094(5) 0.091(5) -0.012(5) -0.019(5) -0.011(5)
C65A 0.136(6) 0.102(5) 0.095(5) -0.010(5) -0.013(5) -0.014(5)
O1B 0.077(6) 0.056(5) 0.062(6) -0.011(4) -0.031(5) 0.013(5)
C1B 0.057(4) 0.047(4) 0.083(4) -0.015(4) -0.026(4) -0.001(3)
C2B 0.050(4) 0.041(3) 0.081(4) -0.014(3) -0.027(3) -0.003(3)
C21B 0.053(4) 0.042(4) 0.075(4) -0.013(4) -0.023(4) -0.008(4)
N2B 0.055(5) 0.039(4) 0.072(5) -0.017(4) -0.022(4) -0.015(4)
O23B 0.109(8) 0.064(6) 0.052(5) -0.015(5) -0.006(5) -0.041(5)
C3B 0.051(4) 0.047(4) 0.089(4) -0.009(4) -0.023(4) 0.002(4)
C4B 0.055(4) 0.047(3) 0.095(4) -0.011(4) -0.020(4) 0.003(3)
C41B 0.057(5) 0.049(5) 0.103(6) -0.006(5) -0.017(5) 0.004(4)
C42B 0.117(12) 0.062(9) 0.177(14) 0.017(10) -0.053(11) -0.035(9)
C43B 0.093(11) 0.079(10) 0.137(10) 0.015(9) -0.001(9) -0.010(8)
C44B 0.091(9) 0.076(10) 0.123(12) 0.011(9) -0.035(9) 0.005(8)
C5B 0.060(4) 0.049(4) 0.091(4) -0.020(4) -0.024(4) 0.005(4)
C6B 0.067(4) 0.055(4) 0.088(4) -0.019(4) -0.024(4) 0.000(3)
C61B 0.081(5) 0.068(4) 0.091(5) -0.021(4) -0.025(4) -0.004(4)
N3B 0.098(5) 0.087(5) 0.096(5) -0.017(4) -0.023(4) -0.008(4)
C31B 0.079(10) 0.136(13) 0.104(11) -0.009(10) -0.019(9) -0.016(9)
C63B 0.110(5) 0.101(5) 0.100(5) -0.014(5) -0.021(5) -0.013(5)
C64B 0.120(6) 0.110(5) 0.106(5) -0.004(5) -0.019(5) -0.012(5)
C65B 0.125(6) 0.118(6) 0.108(5) 0.004(5) -0.021(5) -0.010(5)
O1C 0.063(6) 0.037(4) 0.079(6) 0.019(4) -0.007(5) -0.003(4)
C1C 0.051(4) 0.058(4) 0.100(5) 0.014(4) -0.021(4) -0.006(4)
C2C 0.046(4) 0.053(4) 0.099(4) 0.005(4) -0.018(4) -0.008(3)
C21C 0.047(4) 0.054(4) 0.091(5) -0.004(4) -0.019(4) -0.008(4)
N2C 0.043(5) 0.046(4) 0.087(5) -0.006(4) -0.021(4) -0.012(4)
O23C 0.118(8) 0.064(6) 0.078(7) 0.000(5) -0.043(6) -0.040(6)
C3C 0.051(4) 0.058(4) 0.108(5) 0.007(4) -0.014(4) -0.008(4)
C4C 0.058(4) 0.058(4) 0.115(5) 0.010(4) -0.014(4) -0.006(4)
C41C 0.066(5) 0.063(5) 0.123(6) 0.006(5) -0.010(5) -0.005(5)
C42C 0.121(12) 0.079(10) 0.138(12) -0.028(9) -0.021(10) -0.021(9)
C43C 0.152(14) 0.066(9) 0.155(12) 0.007(9) -0.013(11) -0.034(10)
C44C 0.095(9) 0.063(9) 0.164(14) -0.003(10) -0.019(9) 0.006(8)
C5C 0.060(4) 0.063(4) 0.112(5) 0.018(4) -0.015(4) -0.008(4)
C6C 0.063(4) 0.066(4) 0.109(4) 0.019(4) -0.016(4) -0.009(4)
C61C 0.080(4) 0.080(5) 0.109(5) 0.022(4) -0.020(4) -0.010(4)
N3C 0.091(5) 0.095(5) 0.111(5) 0.021(4) -0.026(5) -0.012(4)
C31C 0.077(9) 0.107(11) 0.126(12) 0.001(9) -0.032(9) -0.012(8)
C63C 0.108(5) 0.108(5) 0.115(5) 0.018(5) -0.024(5) -0.012(5)
C64C 0.118(5) 0.114(5) 0.117(6) 0.015(5) -0.024(5) -0.011(5)
C65C 0.126(6) 0.119(6) 0.113(6) 0.010(5) -0.022(5) -0.009(5)
B1 0.095(12) 0.059(9) 0.051(9) 0.021(8) -0.018(9) -0.031(9)
F11 0.186(11) 0.104(8) 0.172(10) 0.059(7) -0.091(8) -0.068(7)
F12 0.191(11) 0.120(8) 0.122(9) 0.001(7) -0.002(8) -0.064(8)
F13 0.090(7) 0.146(8) 0.113(7) -0.013(6) -0.059(6) -0.021(6)
F14 0.153(9) 0.104(7) 0.112(7) 0.043(6) -0.061(6) -0.073(7)
B2 0.027(3) 0.026(3) 0.026(4) 0.009(3) -0.006(3) -0.001(3)
F21 0.047(7) 0.143(11) 0.132(10) -0.063(8) -0.049(6) 0.033(7)
F24 0.129(12) 0.087(11) 0.229(18) 0.009(11) -0.059(12) -0.037(9)
F23 0.096(7) 0.122(7) 0.114(7) -0.012(4) -0.042(4) -0.009(4)
F22 0.153(14) 0.181(13) 0.076(8) -0.028(10) -0.033(10) -0.045(11)
B2A 0.027(3) 0.026(3) 0.026(4) 0.009(3) -0.006(3) -0.001(3)
F21A 0.075(17) 0.069(15) 0.109(18) -0.031(13) -0.037(13) 0.019(12)
F22A 0.15(3) 0.17(3) 0.15(3) 0.021(18) -0.037(18) -0.010(18)
F23A 0.14(2) 0.13(2) 0.15(2) 0.001(17) -0.032(17) -0.030(17)
F24A 0.13(2) 0.072(18) 0.080(18) -0.012(15) -0.020(15) 0.014(15)
B3 0.102(14) 0.110(14) 0.112(15) 0.044(13) -0.009(12) 0.014(11)
F32 0.155(10) 0.154(10) 0.158(10) 0.054(9) 0.018(8) 0.000(8)
F31 0.204(13) 0.180(12) 0.164(12) 0.051(10) 0.008(10) -0.007(10)
F34 0.335(19) 0.227(17) 0.262(17) 0.047(14) -0.084(15) -0.062(15)
F33 0.33(2) 0.31(2) 0.35(2) 0.117(17) -0.050(16) 0.008(16)
B4 0.124(5) 0.125(5) 0.112(5) -0.022(5) -0.026(5) -0.016(5)
F41 0.125(6) 0.126(6) 0.112(6) -0.023(6) -0.026(6) -0.016(6)
F42 0.110(12) 0.093(11) 0.092(11) -0.038(9) -0.042(9) 0.027(9)
F43 0.096(19) 0.051(15) 0.044(15) -0.002(12) 0.008(13) -0.016(14)
F44 0.113(16) 0.098(12) 0.082(11) -0.019(9) -0.049(11) 0.007(11)
B4A 0.124(5) 0.125(5) 0.112(5) -0.022(5) -0.026(5) -0.016(5)
F44A 0.113(16) 0.098(12) 0.082(11) -0.019(9) -0.049(11) 0.007(11)
F41A 0.16(2) 0.11(2) 0.13(2) -0.006(17) -0.033(17) 0.007(17)
F42A 0.110(12) 0.093(11) 0.092(11) -0.038(9) -0.042(9) 0.027(9)
F43A 0.078(19) 0.09(2) 0.087(19) -0.016(15) -0.024(15) 0.012(15)
B5 0.198(11) 0.181(11) 0.177(10) -0.022(9) -0.051(8) -0.035(8)
F51 0.28(2) 0.22(2) 0.25(2) -0.031(17) -0.054(17) -0.117(18)
F52 0.197(11) 0.179(11) 0.173(11) -0.024(9) -0.053(9) -0.037(9)
F53 0.199(11) 0.184(11) 0.184(11) -0.019(9) -0.048(9) -0.035(9)
F54 0.200(11) 0.182(11) 0.175(11) -0.024(9) -0.054(9) -0.033(9)
N100 0.25(2) 0.23(2) 0.25(2) -0.085(16) -0.063(16) -0.073(16)
C100 0.173(18) 0.192(19) 0.186(19) -0.063(16) -0.007(15) -0.027(14)
C101 0.159(15) 0.130(14) 0.135(14) -0.027(12) -0.009(12) -0.017(11)
N200 0.208(17) 0.221(16) 0.154(14) 0.021(15) -0.041(14) -0.044(14)
C200 0.198(19) 0.172(17) 0.166(18) -0.003(15) -0.044(15) -0.005(14)
C201 0.21(2) 0.225(19) 0.20(2) 0.034(17) -0.050(16) -0.048(15)

loop_
_atom_type_symbol
_atom_type_description
_atom_type_scat_dispersion_real
_atom_type_scat_dispersion_imag
_atom_type_scat_source
C C 0.0033 0.0016 'International Tables Vol C Tables 4.2.6.8 and 6.1.1.4'
H H 0.0000 0.0000 'International Tables Vol C Tables 4.2.6.8 and 6.1.1.4'
N N 0.0061 0.0033 'International Tables Vol C Tables 4.2.6.8 and 6.1.1.4'
O O 0.0106 0.0060 'International Tables Vol C Tables 4.2.6.8 and 6.1.1.4'
B B 0.0013 0.0007 'International Tables Vol C Tables 4.2.6.8 and 6.1.1.4'
F F 0.0171 0.0103 'International Tables Vol C Tables 4.2.6.8 and 6.1.1.4'
Cu Cu 0.3201 1.2651 'International Tables Vol C Tables 4.2.6.8 and 6.1.1.4'

loop_
_geom_angle_atom_site_label_1
_geom_angle_atom_site_label_2
_geom_angle_atom_site_label_3
_geom_angle
_geom_angle_site_symmetry_1
_geom_angle_site_symmetry_3
_geom_angle_publ_flag
O1B Cu2 O1A 173.8(4) . . ?
O1B Cu2 N2B 91.8(4) . . ?
O1A Cu2 N2B 88.5(4) . . ?
O1B Cu2 N2A 89.4(4) . . ?
O1A Cu2 N2A 92.0(4) . . ?
N2B Cu2 N2A 163.7(4) . . ?
O1 Cu1 O1C 171.1(4) . . ?
O1 Cu1 N2 92.6(4) . . ?
O1C Cu1 N2 88.0(4) . . ?
O1 Cu1 N2C 90.7(4) . . ?
O1C Cu1 N2C 91.1(4) . . ?
N2 Cu1 N2C 164.7(4) . . ?
C1 O1 Cu1 128.0(8) . . ?
O1 C1 C6 119.1(11) . . ?
O1 C1 C2 121.8(12) . . ?
C6 C1 C2 118.9(12) . . ?
C21 C2 C1 126.8(12) . . ?
C21 C2 C3 117.3(12) . . ?
C1 C2 C3 115.8(12) . . ?
N2 C21 C2 120.6(13) . . ?
C21 N2 O23 110.3(11) . . ?
C21 N2 Cu1 129.1(9) . . ?
O23 N2 Cu1 120.4(8) . . ?
C4 C3 C2 125.1(13) . . ?
C3 C4 C5 117.6(12) . . ?
C3 C4 C41 121.0(12) . . ?
C5 C4 C41 120.8(13) . . ?
C42 C41 C44 111.4(11) . . ?
C42 C41 C43 109.8(11) . . ?
C44 C41 C43 107.1(11) . . ?
C42 C41 C4 106.3(11) . . ?
C44 C41 C4 112.3(11) . . ?
C43 C41 C4 109.9(11) . . ?
C4 C5 C6 120.9(13) . . ?
C1 C6 C5 121.6(13) . . ?
C1 C6 C61 118.9(11) . . ?
C5 C6 C61 119.5(12) . . ?
C6 C61 N3 110.8(10) . . ?
C31 N3 C61 112.4(10) . . ?
C31 N3 C63 114.1(12) . . ?
C61 N3 C63 110.5(10) . . ?
C64 C63 N3 118.4(12) . . ?
C63 C64 C65 112.1(13) . . ?
C65A C65 C64 113.5(12) . . ?
C1A O1A Cu2 126.9(8) . . ?
O1A C1A C2A 124.9(13) . . ?
O1A C1A C6A 117.7(12) . . ?
C2A C1A C6A 117.4(13) . . ?
C1A C2A C3A 122.4(14) . . ?
C1A C2A C21A 124.1(13) . . ?
C3A C2A C21A 113.4(12) . . ?
N2A C21A C2A 123.9(13) . . ?
C21A N2A O23A 115.9(11) . . ?
C21A N2A Cu2 127.2(9) . . ?
O23A N2A Cu2 116.7(8) . . ?
C4A C3A C2A 119.1(13) . . ?
C5A C4A C3A 119.6(13) . . ?
C5A C4A C41A 120.5(14) . . ?
C3A C4A C41A 119.7(13) . . ?
C43A C41A C42A 114.6(14) . . ?
C43A C41A C44A 111.0(13) . . ?
C42A C41A C44A 109.2(13) . . ?
C43A C41A C4A 103.9(13) . . ?
C42A C41A C4A 108.4(14) . . ?
C44A C41A C4A 109.4(13) . . ?
C4A C5A C6A 121.3(14) . . ?
C5A C6A C1A 120.2(14) . . ?
C5A C6A C61A 122.2(13) . . ?
C1A C6A C61A 117.5(13) . . ?
C6A C61A N3A 111.6(12) . . ?
C31A N3A C61A 110.8(12) . . ?
C31A N3A C63A 110.6(12) . . ?
C61A N3A C63A 112.0(11) . . ?
C64A C63A N3A 112.6(12) . . ?
C65A C64A C63A 117.3(13) . . ?
C65 C65A C64A 117.1(14) . . ?
C1B O1B Cu2 127.6(8) . . ?
O1B C1B C2B 122.6(11) . . ?
O1B C1B C6B 116.3(13) . . ?
C2B C1B C6B 120.9(13) . . ?
C1B C2B C3B 122.0(12) . . ?
C1B C2B C21B 123.3(12) . . ?
C3B C2B C21B 114.6(13) . . ?
N2B C21B C2B 125.1(13) . . ?
C21B N2B O23B 114.1(11) . . ?
C21B N2B Cu2 127.7(9) . . ?
O23B N2B Cu2 118.0(7) . . ?
C2B C3B C4B 117.6(13) . . ?
C5B C4B C3B 117.9(13) . . ?
C5B C4B C41B 122.7(13) . . ?
C3B C4B C41B 119.2(13) . . ?
C42B C41B C43B 109.8(11) . . ?
C42B C41B C44B 108.8(11) . . ?
C43B C41B C44B 106.5(10) . . ?
C42B C41B C4B 108.6(11) . . ?
C43B C41B C4B 114.0(12) . . ?
C44B C41B C4B 109.1(11) . . ?
C4B C5B C6B 126.3(13) . . ?
C61B C6B C1B 121.9(14) . . ?
C61B C6B C5B 123.1(13) . . ?
C1B C6B C5B 114.9(14) . . ?
C6B C61B N3B 111.3(13) . . ?
C31B N3B C63B 117.4(13) . . ?
C31B N3B C61B 110.6(13) . . ?
C63B N3B C61B 114.5(13) . . ?
C64B C63B N3B 114.4(13) . . ?
C63B C64B C65B 109.4(13) . . ?
C65C C65B C64B 109.2(13) . . ?
C1C O1C Cu1 131.1(10) . . ?
O1C C1C C6C 120.3(15) . . ?
O1C C1C C2C 121.8(13) . . ?
C6C C1C C2C 117.8(14) . . ?
C1C C2C C21C 123.8(13) . . ?
C1C C2C C3C 115.9(14) . . ?
C21C C2C C3C 119.7(14) . . ?
N2C C21C C2C 124.9(14) . . ?
C21C N2C O23C 113.5(11) . . ?
C21C N2C Cu1 126.8(11) . . ?
O23C N2C Cu1 119.8(8) . . ?
C4C C3C C2C 121.8(15) . . ?
C5C C4C C3C 119.8(14) . . ?
C5C C4C C41C 121.7(14) . . ?
C3C C4C C41C 118.3(15) . . ?
C42C C41C C43C 108.5(12) . . ?
C42C C41C C44C 111.6(12) . . ?
C43C C41C C44C 109.2(11) . . ?
C42C C41C C4C 111.9(12) . . ?
C43C C41C C4C 109.6(13) . . ?
C44C C41C C4C 106.0(11) . . ?
C4C C5C C6C 120.1(16) . . ?
C5C C6C C1C 124.4(17) . . ?
C5C C6C C61C 118.4(15) . . ?
C1C C6C C61C 116.5(14) . . ?
N3C C61C C6C 109.0(13) . . ?
C31C N3C C63C 111.3(14) . . ?
C31C N3C C61C 114.5(13) . . ?
C63C N3C C61C 109.5(14) . . ?
C64C C63C N3C 119.6(15) . . ?
C63C C64C C65C 114.9(14) . . ?
C65B C65C C64C 117.3(13) . . ?
F12 B1 F13 111.3(12) . . ?
F12 B1 F11 110.3(11) . . ?
F13 B1 F11 110.6(11) . . ?
F12 B1 F14 109.0(11) . . ?
F13 B1 F14 108.5(10) . . ?
F11 B1 F14 106.9(11) . . ?
F23 B2 F22 111.7(13) . . ?
F23 B2 F24 109.2(13) . . ?
F22 B2 F24 105.3(13) . . ?
F23 B2 F21 109.9(11) . . ?
F22 B2 F21 110.7(13) . . ?
F24 B2 F21 109.9(12) . . ?
F24A B2A F22A 111.1(18) . . ?
F24A B2A F21A 108.3(17) . . ?
F22A B2A F21A 108.1(17) . . ?
F24A B2A F23A 110.9(17) . . ?
F22A B2A F23A 107.6(17) . . ?
F21A B2A F23A 110.8(17) . . ?
F34 B3 F33 108.6(15) . . ?
F34 B3 F32 111.2(15) . . ?
F33 B3 F32 108.0(15) . . ?
F34 B3 F31 109.0(15) . . ?
F33 B3 F31 109.3(15) . . ?
F32 B3 F31 110.7(14) . . ?
F44 B4 F41 109.3(18) . . ?
F44 B4 F43 110.0(18) . . ?
F41 B4 F43 110.2(18) . . ?
F44 B4 F42 109.1(18) . . ?
F41 B4 F42 109.8(18) . . ?
F43 B4 F42 108.4(17) . . ?
B4 F41 F41 158(4) . 2_667 ?
F42A B4A F41A 114(3) . . ?
F42A B4A F44A 114(3) . . ?
F41A B4A F44A 111(3) . . ?
F42A B4A F43A 105(3) . . ?
F41A B4A F43A 105(3) . . ?
F44A B4A F43A 107(3) . . ?
F53 B5 F51 109.0(18) . . ?
F53 B5 F52 110.2(18) . . ?
F51 B5 F52 110.3(18) . . ?
F53 B5 F54 109.8(18) . . ?
F51 B5 F54 112.1(18) . . ?
F52 B5 F54 105.3(17) . . ?
F53 B5 F53 106(2) . 2_656 ?
F51 B5 F53 145(2) . 2_656 ?
F52 B5 F53 54.5(15) . 2_656 ?
F54 B5 F53 55.1(15) . 2_656 ?
F53 B5 B5 64.7(18) . 2_656 ?
F51 B5 B5 174(3) . 2_656 ?
F52 B5 B5 72.1(18) . 2_656 ?
F54 B5 B5 72.3(18) . 2_656 ?
F53 B5 B5 41.5(12) 2_656 2_656 ?
B5 F52 F53 78.5(19) . 2_656 ?
B5 F53 F52 89(2) . 2_656 ?
B5 F53 F54 88(2) . 2_656 ?
F52 F53 F54 91(2) 2_656 2_656 ?
B5 F53 B5 74(2) . 2_656 ?
F52 F53 B5 47.0(13) 2_656 2_656 ?
F54 F53 B5 47.2(13) 2_656 2_656 ?
B5 F54 F53 77.7(19) . 2_656 ?
N100 C100 C101 167(4) . . ?
N200 C200 C201 171(4) . . ?

loop_
_geom_bond_atom_site_label_1
_geom_bond_atom_site_label_2
_geom_bond_distance
_geom_bond_site_symmetry_2
_geom_bond_publ_flag
Cu2 O1B 1.890(9) . ?
Cu2 O1A 1.919(8) . ?
Cu2 N2B 1.930(11) . ?
Cu2 N2A 1.961(11) . ?
Cu1 O1 1.877(9) . ?
Cu1 O1C 1.892(8) . ?
Cu1 N2 1.939(11) . ?
Cu1 N2C 1.960(11) . ?
O1 C1 1.339(14) . ?
C1 C6 1.371(18) . ?
C1 C2 1.430(18) . ?
C2 C21 1.408(18) . ?
C2 C3 1.465(18) . ?
C21 N2 1.314(16) . ?
N2 O23 1.378(12) . ?
C3 C4 1.312(19) . ?
C4 C5 1.398(18) . ?
C4 C41 1.596(15) . ?
C41 C42 1.507(14) . ?
C41 C44 1.526(14) . ?
C41 C43 1.527(15) . ?
C5 C6 1.414(17) . ?
C6 C61 1.508(18) . ?
C61 N3 1.526(16) . ?
N3 C31 1.495(15) . ?
N3 C63 1.528(17) . ?
C63 C64 1.412(15) . ?
C64 C65 1.509(15) . ?
C65 C65A 1.356(16) . ?
O1A C1A 1.302(15) . ?
C1A C2A 1.356(18) . ?
C1A C6A 1.444(19) . ?
C2A C3A 1.444(19) . ?
C2A C21A 1.469(18) . ?
C21A N2A 1.242(16) . ?
N2A O23A 1.385(11) . ?
C3A C4A 1.40(2) . ?
C4A C5A 1.37(2) . ?
C4A C41A 1.574(16) . ?
C41A C43A 1.474(16) . ?
C41A C42A 1.491(16) . ?
C41A C44A 1.525(16) . ?
C5A C6A 1.411(19) . ?
C6A C61A 1.453(19) . ?
C61A N3A 1.470(17) . ?
N3A C31A 1.474(15) . ?
N3A C63A 1.532(18) . ?
C63A C64A 1.465(15) . ?
C64A C65A 1.416(15) . ?
O1B C1B 1.356(16) . ?
C1B C2B 1.379(19) . ?
C1B C6B 1.409(18) . ?
C2B C3B 1.432(18) . ?
C2B C21B 1.436(17) . ?
C21B N2B 1.260(15) . ?
N2B O23B 1.415(11) . ?
C3B C4B 1.455(18) . ?
C4B C5B 1.318(18) . ?
C4B C41B 1.539(15) . ?
C41B C42B 1.532(15) . ?
C41B C43B 1.534(15) . ?
C41B C44B 1.539(14) . ?
C5B C6B 1.46(2) . ?
C6B C61B 1.36(2) . ?
C61B N3B 1.56(2) . ?
N3B C31B 1.497(16) . ?
N3B C63B 1.517(19) . ?
C63B C64B 1.468(15) . ?
C64B C65B 1.504(16) . ?
C65B C65C 1.430(15) . ?
O1C C1C 1.301(17) . ?
C1C C6C 1.41(2) . ?
C1C C2C 1.41(2) . ?
C2C C21C 1.429(19) . ?
C2C C3C 1.436(19) . ?
C21C N2C 1.288(16) . ?
N2C O23C 1.344(12) . ?
C3C C4C 1.41(2) . ?
C4C C5C 1.33(2) . ?
C4C C41C 1.583(16) . ?
C41C C42C 1.481(15) . ?
C41C C43C 1.526(15) . ?
C41C C44C 1.545(15) . ?
C5C C6C 1.33(2) . ?
C6C C61C 1.55(2) . ?
C61C N3C 1.51(2) . ?
N3C C31C 1.479(16) . ?
N3C C63C 1.49(2) . ?
C63C C64C 1.434(16) . ?
C64C C65C 1.449(16) . ?
B1 F12 1.332(14) . ?
B1 F13 1.345(13) . ?
B1 F11 1.344(13) . ?
B1 F14 1.388(14) . ?
B2 F23 1.350(14) . ?
B2 F22 1.347(14) . ?
B2 F24 1.350(14) . ?
B2 F21 1.361(14) . ?
B2A F24A 1.347(18) . ?
B2A F22A 1.356(18) . ?
B2A F21A 1.357(18) . ?
B2A F23A 1.358(18) . ?
B3 F34 1.326(17) . ?
B3 F33 1.349(16) . ?
B3 F32 1.354(15) . ?
B3 F31 1.361(16) . ?
B4 F44 1.358(19) . ?
B4 F41 1.355(19) . ?
B4 F43 1.356(19) . ?
B4 F42 1.360(19) . ?
F41 F41 1.57(6) 2_667 ?
B4A F42A 1.30(4) . ?
B4A F41A 1.33(5) . ?
B4A F44A 1.33(2) . ?
B4A F43A 1.45(4) . ?
B5 F53 1.331(18) . ?
B5 F51 1.338(18) . ?
B5 F52 1.358(19) . ?
B5 F54 1.365(18) . ?
B5 F53 1.82(4) 2_656 ?
B5 B5 1.93(6) 2_656 ?
F52 F53 1.51(4) 2_656 ?
F53 F52 1.51(4) 2_656 ?
F53 F54 1.53(4) 2_656 ?
F53 B5 1.82(4) 2_656 ?
F54 F53 1.53(4) 2_656 ?
N100 C100 1.20(3) . ?
C100 C101 1.46(3) . ?
N200 C200 1.25(3) . ?
C200 C201 1.49(3) . ?
